data_7108109
loop_
_publ_author_name
'Jingchao Feng'
'Wenjin Yan'
'Dong Wang'
'Peng Li'
'Quantao Sun'
'Rui Wang'

_publ_section_title
;
 The highly enantioselective addition of indoles and pyrroles to
 isatins-derived N-Boc ketimines catalyzed by chiral phosphoric acids
;
_journal_name_full Chem.Commun.
_journal_page_first 8003
_journal_paper_doi 10.1039/c2cc33200k
_journal_volume 48
_journal_year 2012
_chemical_formula_sum 'C23 H23 Br2 N3 O3'
_chemical_formula_weight 549.26
_chemical_name_systematic
;
?
;
_space_group_IT_number 18
_symmetry_cell_setting orthorhombic
_symmetry_space_group_name_Hall 'P 2 2ab'
_symmetry_space_group_name_H-M 'P 21 21 2'
_atom_sites_solution_hydrogens geom
_atom_sites_solution_primary direct
_atom_sites_solution_secondary difmap
_audit_creation_method SHELXL-97
_cell_angle_alpha 90.00
_cell_angle_beta 90.00
_cell_angle_gamma 90.00
_cell_formula_units_Z 8
_cell_length_a 40.74(3)
_cell_length_b 9.259(6)
_cell_length_c 12.727(9)
_cell_measurement_reflns_used 3288
_cell_measurement_temperature 296(2)
_cell_measurement_theta_max 17.16
_cell_measurement_theta_min 2.26
_cell_volume 4801(6)
_computing_cell_refinement 'Bruker SAINT'
_computing_data_collection 'Bruker APEX2'
_computing_data_reduction 'Bruker SAINT'
_computing_molecular_graphics 'Bruker SHELXTL'
_computing_publication_material 'Bruker SHELXTL'
_computing_structure_refinement 'SHELXL-97 (Sheldrick, 2008)'
_computing_structure_solution 'SHELXS-97 (Sheldrick, 2008)'
_diffrn_ambient_temperature 296(2)
_diffrn_measured_fraction_theta_full 0.991
_diffrn_measured_fraction_theta_max 0.991
_diffrn_measurement_device_type 'Bruker APEX-II CCD'
_diffrn_measurement_method '\f and \w scans'
_diffrn_radiation_monochromator graphite
_diffrn_radiation_source 'fine-focus sealed tube'
_diffrn_radiation_type MoK\a
_diffrn_radiation_wavelength 0.71073
_diffrn_reflns_av_R_equivalents 0.1146
_diffrn_reflns_av_sigmaI/netI 0.1311
_diffrn_reflns_limit_h_max 44
_diffrn_reflns_limit_h_min -48
_diffrn_reflns_limit_k_max 10
_diffrn_reflns_limit_k_min -10
_diffrn_reflns_limit_l_max 14
_diffrn_reflns_limit_l_min -14
_diffrn_reflns_number 32845
_diffrn_reflns_theta_full 24.89
_diffrn_reflns_theta_max 24.89
_diffrn_reflns_theta_min 2.19
_exptl_absorpt_coefficient_mu 3.405
_exptl_absorpt_correction_T_max 0.6658
_exptl_absorpt_correction_T_min 0.5792
_exptl_absorpt_correction_type multi-scan
_exptl_absorpt_process_details SADABS
_exptl_crystal_colour colorless
_exptl_crystal_density_diffrn 1.520
_exptl_crystal_density_method 'not measured'
_exptl_crystal_description block
_exptl_crystal_F_000 2208
_exptl_crystal_size_max 0.18
_exptl_crystal_size_mid 0.14
_exptl_crystal_size_min 0.13
_refine_diff_density_max 0.482
_refine_diff_density_min -0.514
_refine_diff_density_rms 0.075
_refine_ls_abs_structure_details 'Flack H D (1983), Acta Cryst. A39, 876-881'
_refine_ls_abs_structure_Flack 0.008(13)
_refine_ls_extinction_method none
_refine_ls_goodness_of_fit_ref 1.000
_refine_ls_hydrogen_treatment constr
_refine_ls_matrix_type full
_refine_ls_number_parameters 569
_refine_ls_number_reflns 8254
_refine_ls_number_restraints 0
_refine_ls_restrained_S_all 1.000
_refine_ls_R_factor_all 0.1488
_refine_ls_R_factor_gt 0.0560
_refine_ls_shift/su_max 0.002
_refine_ls_shift/su_mean 0.000
_refine_ls_structure_factor_coef Fsqd
_refine_ls_weighting_details 'calc w=1/[\s^2^(Fo^2^)+(0.0156P)^2^+6.3934P] where P=(Fo^2^+2Fc^2^)/3'
_refine_ls_weighting_scheme calc
_refine_ls_wR_factor_gt 0.0966
_refine_ls_wR_factor_ref 0.1241
_reflns_number_gt 4305
_reflns_number_total 8254
_reflns_threshold_expression >2sigma(I)
_cod_data_source_file c2cc33200k.txt
_cod_data_source_block p21212
_cod_original_sg_symbol_H-M P2(1)2(1)2
_cod_database_code 7108109

loop_
_symmetry_equiv_pos_as_xyz
'x, y, z'
'-x, -y, z'
'-x+1/2, y+1/2, -z'
'x+1/2, -y+1/2, -z'

loop_
_atom_site_label
_atom_site_type_symbol
_atom_site_fract_x
_atom_site_fract_y
_atom_site_fract_z
_atom_site_U_iso_or_equiv
_atom_site_adp_type
_atom_site_occupancy
_atom_site_symmetry_multiplicity
_atom_site_calc_flag
_atom_site_refinement_flags
Br1 Br 0.26936(2) 0.36413(10) 0.78421(7) 0.0590(3) Uani 1 1 d .
Br2 Br 0.30737(3) -0.13414(13) -0.00431(8) 0.0826(4) Uani 1 1 d .
Br3 Br 1.02998(3) 0.22396(18) -0.33293(9) 0.1100(5) Uani 1 1 d .
Br4 Br 0.92574(3) 0.00426(16) 0.46324(10) 0.1076(5) Uani 1 1 d .
C1 C 0.3510(2) 0.1671(8) 0.5775(6) 0.039(2) Uani 1 1 d .
C2 C 0.3596(2) 0.2186(9) 0.6741(8) 0.058(3) Uani 1 1 d .
H2 H 0.3812 0.2157 0.6969 0.070 Uiso 1 1 calc R
C3 C 0.3349(2) 0.2754(9) 0.7374(7) 0.050(2) Uani 1 1 d .
H3 H 0.3401 0.3121 0.8033 0.060 Uiso 1 1 calc R
C4 C 0.3026(2) 0.2777(8) 0.7026(6) 0.044(2) Uani 1 1 d .
C5 C 0.2943(2) 0.2179(9) 0.6046(6) 0.043(2) Uani 1 1 d .
H5 H 0.2726 0.2150 0.5820 0.052 Uiso 1 1 calc R
C6 C 0.3187(2) 0.1646(8) 0.5438(6) 0.036(2) Uani 1 1 d .
C7 C 0.31714(19) 0.0909(8) 0.4372(6) 0.039(2) Uani 1 1 d .
C8 C 0.3539(2) 0.0479(9) 0.4205(8) 0.046(2) Uani 1 1 d .
C9 C 0.40726(17) 0.0812(10) 0.5104(8) 0.066(3) Uani 1 1 d .
H9A H 0.4160 0.0533 0.4435 0.099 Uiso 1 1 calc R
H9B H 0.4117 0.0068 0.5611 0.099 Uiso 1 1 calc R
H9C H 0.4174 0.1697 0.5328 0.099 Uiso 1 1 calc R
C10 C 0.30607(18) 0.1921(9) 0.3520(6) 0.037(2) Uani 1 1 d .
C11 C 0.29532(19) 0.3309(9) 0.3626(6) 0.046(2) Uani 1 1 d .
H11 H 0.2951 0.3828 0.4252 0.055 Uiso 1 1 calc R
C12 C 0.28819(18) 0.2769(10) 0.1931(7) 0.046(2) Uani 1 1 d .
C13 C 0.2811(2) 0.2756(11) 0.0883(7) 0.064(3) Uani 1 1 d .
H13 H 0.2725 0.3577 0.0565 0.077 Uiso 1 1 calc R
C14 C 0.2865(2) 0.1543(12) 0.0300(7) 0.062(3) Uani 1 1 d .
H14 H 0.2813 0.1530 -0.0411 0.074 Uiso 1 1 calc R
C15 C 0.3000(2) 0.0317(10) 0.0779(7) 0.051(2) Uani 1 1 d .
C16 C 0.30788(18) 0.0310(9) 0.1845(6) 0.041(2) Uani 1 1 d .
H16 H 0.3165 -0.0510 0.2162 0.049 Uiso 1 1 calc R
C17 C 0.30248(17) 0.1545(8) 0.2414(6) 0.0346(19) Uani 1 1 d .
C18 C 0.2717(2) 0.5263(9) 0.2490(7) 0.069(3) Uani 1 1 d .
H18A H 0.2730 0.5825 0.3122 0.104 Uiso 1 1 calc R
H18B H 0.2493 0.5183 0.2272 0.104 Uiso 1 1 calc R
H18C H 0.2843 0.5726 0.1947 0.104 Uiso 1 1 calc R
C19 C 0.2987(2) -0.1563(11) 0.4927(7) 0.056(2) Uani 1 1 d .
C20 C 0.3316(3) -0.2612(10) 0.6348(8) 0.067(3) Uani 1 1 d .
C21 C 0.3619(3) -0.2050(12) 0.6870(9) 0.115(5) Uani 1 1 d .
H21A H 0.3799 -0.2096 0.6387 0.172 Uiso 1 1 calc R
H21B H 0.3667 -0.2628 0.7477 0.172 Uiso 1 1 calc R
H21C H 0.3584 -0.1067 0.7081 0.172 Uiso 1 1 calc R
C22 C 0.3377(3) -0.4004(10) 0.5760(10) 0.107(4) Uani 1 1 d .
H22A H 0.3502 -0.3806 0.5138 0.161 Uiso 1 1 calc R
H22B H 0.3171 -0.4431 0.5568 0.161 Uiso 1 1 calc R
H22C H 0.3497 -0.4660 0.6202 0.161 Uiso 1 1 calc R
C23 C 0.3036(3) -0.2702(13) 0.7108(9) 0.112(4) Uani 1 1 d .
H23A H 0.3095 -0.3328 0.7679 0.168 Uiso 1 1 calc R
H23B H 0.2846 -0.3078 0.6756 0.168 Uiso 1 1 calc R
H23C H 0.2988 -0.1755 0.7376 0.168 Uiso 1 1 calc R
C24 C 0.9422(2) 0.3369(10) -0.1181(8) 0.053(2) Uani 1 1 d .
C25 C 0.9450(2) 0.4080(11) -0.2138(9) 0.069(3) Uani 1 1 d .
H25 H 0.9300 0.4783 -0.2342 0.083 Uiso 1 1 calc R
C26 C 0.9711(3) 0.3696(13) -0.2775(8) 0.082(3) Uani 1 1 d .
H26 H 0.9734 0.4140 -0.3427 0.098 Uiso 1 1 calc R
C27 C 0.9938(2) 0.2672(13) -0.2469(9) 0.076(3) Uani 1 1 d .
C28 C 0.9910(2) 0.1992(10) -0.1486(7) 0.061(3) Uani 1 1 d .
H28 H 1.0066 0.1331 -0.1257 0.073 Uiso 1 1 calc R
C29 C 0.9644(2) 0.2339(9) -0.0874(6) 0.043(2) Uani 1 1 d .
C30 C 0.95475(19) 0.1773(9) 0.0187(7) 0.048(2) Uani 1 1 d .
C31 C 0.9212(2) 0.2535(10) 0.0360(8) 0.054(2) Uani 1 1 d .
C32 C 0.8900(2) 0.4515(9) -0.0509(8) 0.073(3) Uani 1 1 d .
H32A H 0.8975 0.5486 -0.0397 0.109 Uiso 1 1 calc R
H32B H 0.8740 0.4271 0.0014 0.109 Uiso 1 1 calc R
H32C H 0.8803 0.4441 -0.1195 0.109 Uiso 1 1 calc R
C33 C 0.9782(2) 0.2218(10) 0.1025(7) 0.049(2) Uani 1 1 d .
C34 C 1.0052(2) 0.3023(10) 0.0932(7) 0.059(3) Uani 1 1 d .
H34 H 1.0130 0.3390 0.0300 0.070 Uiso 1 1 calc R
C35 C 1.0007(3) 0.2568(10) 0.2611(8) 0.060(3) Uani 1 1 d .
C36 C 1.0051(3) 0.2502(12) 0.3725(8) 0.077(3) Uani 1 1 d .
H36 H 1.0229 0.2953 0.4045 0.092 Uiso 1 1 calc R
C37 C 0.9822(3) 0.1749(14) 0.4316(9) 0.093(4) Uani 1 1 d .
H37 H 0.9840 0.1695 0.5043 0.111 Uiso 1 1 calc R
C38 C 0.9562(2) 0.1069(12) 0.3784(9) 0.071(3) Uani 1 1 d .
C39 C 0.9515(2) 0.1154(11) 0.2733(8) 0.061(3) Uani 1 1 d .
H39 H 0.9334 0.0714 0.2421 0.073 Uiso 1 1 calc R
C40 C 0.9743(2) 0.1916(10) 0.2124(8) 0.053(2) Uani 1 1 d .
C41 C 1.0504(2) 0.4047(11) 0.2050(9) 0.082(3) Uani 1 1 d .
H41A H 1.0460 0.4899 0.2456 0.123 Uiso 1 1 calc R
H41B H 1.0593 0.4320 0.1380 0.123 Uiso 1 1 calc R
H41C H 1.0660 0.3453 0.2417 0.123 Uiso 1 1 calc R
C42 C 0.9271(2) -0.0609(13) -0.0243(9) 0.064(3) Uani 1 1 d .
C43 C 0.8813(3) -0.0231(12) -0.1480(9) 0.075(3) Uani 1 1 d .
C44 C 0.8755(3) 0.0978(13) -0.2245(10) 0.116(5) Uani 1 1 d .
H44A H 0.8728 0.1868 -0.1867 0.175 Uiso 1 1 calc R
H44B H 0.8560 0.0783 -0.2644 0.175 Uiso 1 1 calc R
H44C H 0.8939 0.1055 -0.2711 0.175 Uiso 1 1 calc R
C45 C 0.8839(3) -0.1624(12) -0.2030(10) 0.113(4) Uani 1 1 d .
H45A H 0.8636 -0.1828 -0.2384 0.169 Uiso 1 1 calc R
H45B H 0.8884 -0.2374 -0.1531 0.169 Uiso 1 1 calc R
H45C H 0.9014 -0.1577 -0.2535 0.169 Uiso 1 1 calc R
C46 C 0.8558(3) -0.0224(14) -0.0603(11) 0.120(5) Uani 1 1 d .
H46A H 0.8543 0.0728 -0.0308 0.179 Uiso 1 1 calc R
H46B H 0.8622 -0.0895 -0.0065 0.179 Uiso 1 1 calc R
H46C H 0.8348 -0.0501 -0.0882 0.179 Uiso 1 1 calc R
N1 N 0.37176(15) 0.1022(7) 0.5013(6) 0.0452(17) Uani 1 1 d .
N2 N 0.28511(16) 0.3817(8) 0.2687(5) 0.0504(18) Uani 1 1 d .
N3 N 0.29562(16) -0.0340(7) 0.4332(5) 0.0500(19) Uani 1 1 d .
H3A H 0.2795 -0.0308 0.3896 0.060 Uiso 1 1 calc R
N4 N 0.91788(16) 0.3521(8) -0.0435(6) 0.056(2) Uani 1 1 d .
N5 N 1.01985(18) 0.3239(8) 0.1892(7) 0.059(2) Uani 1 1 d .
N6 N 0.95150(16) 0.0199(8) 0.0225(5) 0.0525(19) Uani 1 1 d .
H6 H 0.9662 -0.0266 0.0573 0.063 Uiso 1 1 calc R
O1 O 0.36482(14) -0.0200(7) 0.3480(5) 0.0615(18) Uani 1 1 d .
O2 O 0.28052(15) -0.2588(7) 0.4844(5) 0.075(2) Uani 1 1 d .
O3 O 0.32434(13) -0.1436(6) 0.5564(4) 0.0539(15) Uani 1 1 d .
O4 O 0.90191(14) 0.2308(7) 0.1058(5) 0.0670(19) Uani 1 1 d .
O5 O 0.92216(18) -0.1842(8) -0.0063(7) 0.097(3) Uani 1 1 d .
O6 O 0.91259(14) 0.0201(6) -0.0975(5) 0.0609(17) Uani 1 1 d .

loop_
_atom_site_aniso_label
_atom_site_aniso_U_11
_atom_site_aniso_U_22
_atom_site_aniso_U_33
_atom_site_aniso_U_23
_atom_site_aniso_U_13
_atom_site_aniso_U_12
Br1 0.0736(6) 0.0532(5) 0.0503(5) -0.0002(5) 0.0078(5) 0.0030(6)
Br2 0.0876(7) 0.0930(8) 0.0672(7) -0.0319(7) -0.0074(6) 0.0019(7)
Br3 0.0747(8) 0.1951(15) 0.0603(7) -0.0250(8) 0.0057(7) 0.0099(9)
Br4 0.1012(9) 0.1379(11) 0.0839(9) 0.0375(9) -0.0003(8) 0.0056(9)
C1 0.036(5) 0.042(6) 0.038(5) -0.002(4) -0.006(5) -0.006(4)
C2 0.050(6) 0.040(5) 0.084(8) 0.004(5) -0.017(6) 0.008(5)
C3 0.066(7) 0.046(5) 0.039(5) 0.007(4) -0.009(5) -0.011(5)
C4 0.046(6) 0.042(5) 0.045(5) 0.010(4) -0.006(5) 0.002(4)
C5 0.038(5) 0.049(5) 0.043(5) 0.008(4) -0.012(5) -0.008(4)
C6 0.035(5) 0.033(5) 0.040(5) 0.013(4) -0.005(4) -0.006(4)
C7 0.049(6) 0.033(5) 0.033(5) 0.006(4) -0.012(4) -0.005(4)
C8 0.040(6) 0.047(6) 0.051(6) 0.016(5) 0.002(5) 0.015(5)
C9 0.019(5) 0.083(7) 0.096(8) 0.006(6) -0.009(5) 0.004(4)
C10 0.027(5) 0.049(6) 0.034(5) 0.004(4) -0.001(4) 0.009(4)
C11 0.045(5) 0.060(7) 0.032(5) 0.003(4) 0.000(4) 0.004(5)
C12 0.025(5) 0.057(6) 0.056(6) 0.000(5) -0.001(4) 0.003(4)
C13 0.069(7) 0.078(7) 0.045(6) 0.002(6) -0.014(5) 0.016(6)
C14 0.062(6) 0.086(8) 0.038(5) 0.008(6) -0.005(5) 0.003(6)
C15 0.045(6) 0.067(7) 0.042(6) -0.022(5) 0.009(5) -0.012(5)
C16 0.035(5) 0.054(6) 0.035(5) 0.006(4) -0.004(4) 0.005(4)
C17 0.030(5) 0.030(5) 0.044(5) 0.003(4) 0.000(4) 0.007(4)
C18 0.086(7) 0.057(6) 0.064(7) -0.007(5) -0.001(6) 0.040(6)
C19 0.041(6) 0.065(7) 0.062(6) 0.010(6) -0.023(5) -0.022(5)
C20 0.079(8) 0.046(6) 0.075(7) 0.023(6) -0.028(6) -0.008(6)
C21 0.107(9) 0.100(9) 0.138(11) 0.052(8) -0.086(9) -0.026(7)
C22 0.127(10) 0.045(7) 0.149(12) 0.002(7) -0.044(9) 0.007(7)
C23 0.168(13) 0.101(9) 0.067(7) 0.011(7) -0.008(9) -0.008(9)
C24 0.037(6) 0.058(7) 0.063(7) -0.007(5) -0.007(5) 0.008(5)
C25 0.043(6) 0.083(8) 0.082(8) 0.018(7) -0.012(6) 0.008(5)
C26 0.050(7) 0.116(9) 0.080(7) 0.029(8) -0.006(7) -0.011(7)
C27 0.022(6) 0.112(9) 0.094(9) -0.033(7) -0.002(6) -0.002(6)
C28 0.071(8) 0.058(6) 0.054(6) -0.006(5) -0.009(6) 0.002(5)
C29 0.036(5) 0.050(6) 0.045(6) 0.000(5) -0.006(5) 0.004(5)
C30 0.037(5) 0.055(6) 0.051(6) 0.000(5) -0.014(5) 0.010(4)
C31 0.043(6) 0.054(6) 0.065(7) -0.006(6) -0.013(6) 0.003(5)
C32 0.055(6) 0.064(7) 0.101(8) 0.014(6) 0.009(6) 0.024(6)
C33 0.037(6) 0.059(6) 0.052(6) 0.005(5) -0.005(5) 0.019(5)
C34 0.052(7) 0.066(7) 0.057(6) 0.006(5) -0.016(6) 0.008(5)
C35 0.060(7) 0.054(6) 0.066(7) -0.021(6) -0.008(6) 0.019(6)
C36 0.070(8) 0.103(9) 0.057(7) -0.010(7) -0.024(6) 0.016(7)
C37 0.089(9) 0.135(12) 0.054(7) 0.007(7) -0.003(7) 0.015(8)
C38 0.061(7) 0.084(8) 0.066(8) 0.011(6) 0.000(6) 0.015(6)
C39 0.047(6) 0.075(7) 0.061(7) -0.001(6) -0.014(6) 0.010(5)
C40 0.030(5) 0.065(6) 0.065(7) -0.012(6) -0.008(6) 0.014(5)
C41 0.052(6) 0.094(8) 0.101(9) -0.010(7) -0.023(6) -0.010(6)
C42 0.050(7) 0.066(8) 0.075(8) 0.004(7) -0.011(6) 0.001(6)
C43 0.058(7) 0.066(8) 0.100(9) -0.021(7) -0.033(7) 0.001(6)
C44 0.076(8) 0.109(10) 0.163(12) 0.051(10) -0.068(8) -0.014(7)
C45 0.125(10) 0.094(10) 0.118(10) -0.026(9) -0.065(9) 0.013(8)
C46 0.084(9) 0.136(11) 0.139(12) -0.001(10) -0.023(9) -0.007(9)
N1 0.039(4) 0.050(5) 0.046(5) 0.002(4) -0.004(4) -0.006(4)
N2 0.055(5) 0.050(5) 0.047(5) 0.008(4) -0.003(4) 0.013(4)
N3 0.056(5) 0.043(5) 0.050(5) 0.015(4) -0.020(4) -0.008(4)
N4 0.043(5) 0.050(5) 0.075(5) 0.006(5) -0.008(4) 0.019(4)
N5 0.039(5) 0.061(6) 0.078(6) -0.011(5) -0.016(5) 0.004(4)
N6 0.042(4) 0.057(5) 0.058(5) -0.001(4) -0.016(4) 0.013(4)
O1 0.053(4) 0.074(5) 0.058(4) -0.014(4) -0.001(3) 0.014(3)
O2 0.075(4) 0.065(4) 0.086(5) 0.023(4) -0.038(4) -0.033(4)
O3 0.061(4) 0.039(3) 0.062(4) 0.006(3) -0.023(3) -0.011(3)
O4 0.049(4) 0.087(5) 0.065(4) 0.010(4) 0.011(4) 0.023(4)
O5 0.107(6) 0.047(4) 0.135(7) 0.020(5) -0.039(5) -0.012(4)
O6 0.051(4) 0.049(4) 0.083(5) 0.001(4) -0.024(4) -0.001(3)

loop_
_atom_type_symbol
_atom_type_description
_atom_type_scat_dispersion_real
_atom_type_scat_dispersion_imag
_atom_type_scat_source
C C 0.0033 0.0016 'International Tables Vol C Tables 4.2.6.8 and 6.1.1.4'
H H 0.0000 0.0000 'International Tables Vol C Tables 4.2.6.8 and 6.1.1.4'
N N 0.0061 0.0033 'International Tables Vol C Tables 4.2.6.8 and 6.1.1.4'
O O 0.0106 0.0060 'International Tables Vol C Tables 4.2.6.8 and 6.1.1.4'
Br Br -0.2901 2.4595 'International Tables Vol C Tables 4.2.6.8 and 6.1.1.4'

loop_
_geom_angle_atom_site_label_1
_geom_angle_atom_site_label_2
_geom_angle_atom_site_label_3
_geom_angle
C2 C1 C6 121.9(8)
C2 C1 N1 127.7(8)
C6 C1 N1 110.3(7)
C1 C2 C3 118.1(8)
C1 C2 H2 121.0
C3 C2 H2 121.0
C4 C3 C2 120.3(8)
C4 C3 H3 119.8
C2 C3 H3 119.8
C3 C4 C5 120.2(8)
C3 C4 Br1 120.8(7)
C5 C4 Br1 119.0(6)
C6 C5 C4 118.3(7)
C6 C5 H5 120.8
C4 C5 H5 120.8
C5 C6 C1 121.1(7)
C5 C6 C7 130.0(7)
C1 C6 C7 108.9(7)
N3 C7 C10 106.9(6)
N3 C7 C6 114.5(6)
C10 C7 C6 112.2(6)
N3 C7 C8 111.7(6)
C10 C7 C8 110.4(6)
C6 C7 C8 101.2(7)
O1 C8 N1 125.3(8)
O1 C8 C7 126.3(8)
N1 C8 C7 108.5(8)
N1 C9 H9A 109.5
N1 C9 H9B 109.5
H9A C9 H9B 109.5
N1 C9 H9C 109.5
H9A C9 H9C 109.5
H9B C9 H9C 109.5
C11 C10 C17 106.8(7)
C11 C10 C7 127.7(7)
C17 C10 C7 125.3(7)
N2 C11 C10 109.8(7)
N2 C11 H11 125.1
C10 C11 H11 125.1
C13 C12 N2 132.2(9)
C13 C12 C17 120.4(9)
N2 C12 C17 107.4(7)
C12 C13 C14 120.3(9)
C12 C13 H13 119.9
C14 C13 H13 119.9
C13 C14 C15 119.6(8)
C13 C14 H14 120.2
C15 C14 H14 120.2
C16 C15 C14 121.1(8)
C16 C15 Br2 120.1(7)
C14 C15 Br2 118.8(7)
C17 C16 C15 118.3(8)
C17 C16 H16 120.9
C15 C16 H16 120.9
C16 C17 C12 120.3(7)
C16 C17 C10 133.9(7)
C12 C17 C10 105.6(7)
N2 C18 H18A 109.5
N2 C18 H18B 109.5
H18A C18 H18B 109.5
N2 C18 H18C 109.5
H18A C18 H18C 109.5
H18B C18 H18C 109.5
O2 C19 O3 127.3(9)
O2 C19 N3 123.0(8)
O3 C19 N3 109.7(8)
C21 C20 C23 111.1(10)
C21 C20 O3 101.8(7)
C23 C20 O3 108.6(8)
C21 C20 C22 112.4(10)
C23 C20 C22 113.5(9)
O3 C20 C22 108.7(8)
C20 C21 H21A 109.5
C20 C21 H21B 109.5
H21A C21 H21B 109.5
C20 C21 H21C 109.5
H21A C21 H21C 109.5
H21B C21 H21C 109.5
C20 C22 H22A 109.5
C20 C22 H22B 109.5
H22A C22 H22B 109.5
C20 C22 H22C 109.5
H22A C22 H22C 109.5
H22B C22 H22C 109.5
C20 C23 H23A 109.5
C20 C23 H23B 109.5
H23A C23 H23B 109.5
C20 C23 H23C 109.5
H23A C23 H23C 109.5
H23B C23 H23C 109.5
C29 C24 N4 110.3(9)
C29 C24 C25 121.7(9)
N4 C24 C25 127.9(9)
C26 C25 C24 117.1(9)
C26 C25 H25 121.5
C24 C25 H25 121.5
C27 C26 C25 121.8(10)
C27 C26 H26 119.1
C25 C26 H26 119.1
C26 C27 C28 120.2(9)
C26 C27 Br3 120.5(9)
C28 C27 Br3 119.2(9)
C29 C28 C27 117.7(9)
C29 C28 H28 121.1
C27 C28 H28 121.1
C24 C29 C28 121.4(8)
C24 C29 C30 109.1(8)
C28 C29 C30 129.4(8)
N6 C30 C33 108.1(7)
N6 C30 C29 113.6(7)
C33 C30 C29 112.4(7)
N6 C30 C31 111.6(7)
C33 C30 C31 109.7(7)
C29 C30 C31 101.4(7)
O4 C31 N4 126.6(8)
O4 C31 C30 126.8(9)
N4 C31 C30 106.6(8)
N4 C32 H32A 109.5
N4 C32 H32B 109.5
H32A C32 H32B 109.5
N4 C32 H32C 109.5
H32A C32 H32C 109.5
H32B C32 H32C 109.5
C34 C33 C40 106.7(9)
C34 C33 C30 128.3(9)
C40 C33 C30 124.9(9)
C33 C34 N5 111.2(9)
C33 C34 H34 124.4
N5 C34 H34 124.4
N5 C35 C40 110.2(8)
N5 C35 C36 128.2(10)
C40 C35 C36 121.6(11)
C37 C36 C35 118.3(10)
C37 C36 H36 120.8
C35 C36 H36 120.8
C36 C37 C38 118.1(10)
C36 C37 H37 120.9
C38 C37 H37 120.9
C39 C38 C37 123.8(10)
C39 C38 Br4 120.0(9)
C37 C38 Br4 116.2(9)
C38 C39 C40 118.9(9)
C38 C39 H39 120.5
C40 C39 H39 120.5
C35 C40 C39 119.2(10)
C35 C40 C33 105.4(9)
C39 C40 C33 135.4(9)
N5 C41 H41A 109.5
N5 C41 H41B 109.5
H41A C41 H41B 109.5
N5 C41 H41C 109.5
H41A C41 H41C 109.5
H41B C41 H41C 109.5
O5 C42 O6 127.2(10)
O5 C42 N6 124.2(10)
O6 C42 N6 108.4(9)
C45 C43 O6 112.4(9)
C45 C43 C44 110.9(10)
O6 C43 C44 102.4(8)
C45 C43 C46 113.7(11)
O6 C43 C46 105.5(8)
C44 C43 C46 111.4(10)
C43 C44 H44A 109.5
C43 C44 H44B 109.5
H44A C44 H44B 109.5
C43 C44 H44C 109.5
H44A C44 H44C 109.5
H44B C44 H44C 109.5
C43 C45 H45A 109.5
C43 C45 H45B 109.5
H45A C45 H45B 109.5
C43 C45 H45C 109.5
H45A C45 H45C 109.5
H45B C45 H45C 109.5
C43 C46 H46A 109.5
C43 C46 H46B 109.5
H46A C46 H46B 109.5
C43 C46 H46C 109.5
H46A C46 H46C 109.5
H46B C46 H46C 109.5
C8 N1 C1 110.8(7)
C8 N1 C9 122.8(7)
C1 N1 C9 126.2(7)
C11 N2 C12 110.3(7)
C11 N2 C18 125.7(7)
C12 N2 C18 124.0(7)
C19 N3 C7 125.8(7)
C19 N3 H3A 117.1
C7 N3 H3A 117.1
C31 N4 C24 111.7(7)
C31 N4 C32 123.0(8)
C24 N4 C32 125.1(8)
C35 N5 C34 106.5(7)
C35 N5 C41 129.1(9)
C34 N5 C41 124.4(9)
C42 N6 C30 126.2(7)
C42 N6 H6 116.9
C30 N6 H6 116.9
C19 O3 C20 119.6(7)
C42 O6 C43 122.1(8)

loop_
_geom_bond_atom_site_label_1
_geom_bond_atom_site_label_2
_geom_bond_distance
Br1 C4 1.885(8)
Br2 C15 1.882(8)
Br3 C27 1.877(9)
Br4 C38 1.899(10)
C1 C2 1.364(11)
C1 C6 1.383(10)
C1 N1 1.420(9)
C2 C3 1.390(11)
C2 H2 0.9300
C3 C4 1.391(11)
C3 H3 0.9300
C4 C5 1.406(10)
C5 C6 1.353(10)
C5 H5 0.9300
C6 C7 1.521(10)
C7 N3 1.452(9)
C7 C10 1.502(10)
C7 C8 1.564(11)
C8 O1 1.202(9)
C8 N1 1.356(10)
C9 N1 1.464(9)
C9 H9A 0.9600
C9 H9B 0.9600
C9 H9C 0.9600
C10 C11 1.365(10)
C10 C17 1.457(10)
C11 N2 1.350(9)
C11 H11 0.9300
C12 C13 1.365(11)
C12 N2 1.372(10)
C12 C17 1.415(10)
C13 C14 1.364(12)
C13 H13 0.9300
C14 C15 1.402(12)
C14 H14 0.9300
C15 C16 1.393(10)
C16 C17 1.371(10)
C16 H16 0.9300
C18 N2 1.467(10)
C18 H18A 0.9600
C18 H18B 0.9600
C18 H18C 0.9600
C19 O2 1.208(9)
C19 O3 1.327(9)
C19 N3 1.369(10)
C20 C21 1.494(12)
C20 C23 1.497(13)
C20 O3 1.507(10)
C20 C22 1.511(13)
C21 H21A 0.9600
C21 H21B 0.9600
C21 H21C 0.9600
C22 H22A 0.9600
C22 H22B 0.9600
C22 H22C 0.9600
C23 H23A 0.9600
C23 H23B 0.9600
C23 H23C 0.9600
C24 C29 1.371(11)
C24 N4 1.380(10)
C24 C25 1.389(13)
C25 C26 1.384(13)
C25 H25 0.9300
C26 C27 1.381(14)
C26 H26 0.9300
C27 C28 1.406(13)
C28 C29 1.373(11)
C28 H28 0.9300
C29 C30 1.501(11)
C30 N6 1.464(10)
C30 C33 1.489(11)
C30 C31 1.553(11)
C31 O4 1.205(10)
C31 N4 1.369(11)
C32 N4 1.464(9)
C32 H32A 0.9600
C32 H32B 0.9600
C32 H32C 0.9600
C33 C34 1.333(11)
C33 C40 1.435(12)
C34 N5 1.375(10)
C34 H34 0.9300
C35 N5 1.354(11)
C35 C40 1.382(11)
C35 C36 1.430(12)
C36 C37 1.386(13)
C36 H36 0.9300
C37 C38 1.407(13)
C37 H37 0.9300
C38 C39 1.352(12)
C39 C40 1.400(12)
C39 H39 0.9300
C41 N5 1.467(10)
C41 H41A 0.9600
C41 H41B 0.9600
C41 H41C 0.9600
C42 O5 1.181(10)
C42 O6 1.334(11)
C42 N6 1.380(11)
C43 C45 1.471(13)
C43 O6 1.484(10)
C43 C44 1.502(14)
C43 C46 1.524(14)
C44 H44A 0.9600
C44 H44B 0.9600
C44 H44C 0.9600
C45 H45A 0.9600
C45 H45B 0.9600
C45 H45C 0.9600
C46 H46A 0.9600
C46 H46B 0.9600
C46 H46C 0.9600
N3 H3A 0.8600
N6 H6 0.8600

loop_
_geom_torsion_atom_site_label_1
_geom_torsion_atom_site_label_2
_geom_torsion_atom_site_label_3
_geom_torsion_atom_site_label_4
_geom_torsion
C6 C1 C2 C3 -2.9(12)
N1 C1 C2 C3 -178.6(7)
C1 C2 C3 C4 0.6(12)
C2 C3 C4 C5 2.2(12)
C2 C3 C4 Br1 -176.4(6)
C3 C4 C5 C6 -2.9(11)
Br1 C4 C5 C6 175.8(6)
C4 C5 C6 C1 0.7(11)
C4 C5 C6 C7 178.2(7)
C2 C1 C6 C5 2.2(12)
N1 C1 C6 C5 178.6(7)
C2 C1 C6 C7 -175.7(7)
N1 C1 C6 C7 0.7(8)
C5 C6 C7 N3 -55.1(10)
C1 C6 C7 N3 122.6(7)
C5 C6 C7 C10 66.9(10)
C1 C6 C7 C10 -115.4(7)
C5 C6 C7 C8 -175.4(7)
C1 C6 C7 C8 2.3(7)
N3 C7 C8 O1 54.1(10)
C10 C7 C8 O1 -64.7(10)
C6 C7 C8 O1 176.3(8)
N3 C7 C8 N1 -126.8(7)
C10 C7 C8 N1 114.4(7)
C6 C7 C8 N1 -4.6(7)
N3 C7 C10 C11 120.3(8)
C6 C7 C10 C11 -5.9(12)
C8 C7 C10 C11 -118.0(9)
N3 C7 C10 C17 -54.6(10)
C6 C7 C10 C17 179.2(7)
C8 C7 C10 C17 67.1(10)
C17 C10 C11 N2 0.6(9)
C7 C10 C11 N2 -175.0(7)
N2 C12 C13 C14 -179.7(8)
C17 C12 C13 C14 2.5(13)
C12 C13 C14 C15 -1.2(14)
C13 C14 C15 C16 0.4(13)
C13 C14 C15 Br2 -179.9(7)
C14 C15 C16 C17 -1.0(12)
Br2 C15 C16 C17 179.3(5)
C15 C16 C17 C12 2.3(11)
C15 C16 C17 C10 176.8(8)
C13 C12 C17 C16 -3.1(12)
N2 C12 C17 C16 178.6(7)
C13 C12 C17 C10 -178.9(8)
N2 C12 C17 C10 2.8(8)
C11 C10 C17 C16 -177.2(8)
C7 C10 C17 C16 -1.4(14)
C11 C10 C17 C12 -2.1(9)
C7 C10 C17 C12 173.7(7)
C29 C24 C25 C26 0.4(14)
N4 C24 C25 C26 -177.4(9)
C24 C25 C26 C27 -1.2(15)
C25 C26 C27 C28 -0.4(16)
C25 C26 C27 Br3 -177.3(8)
C26 C27 C28 C29 2.8(14)
Br3 C27 C28 C29 179.7(6)
N4 C24 C29 C28 -179.8(8)
C25 C24 C29 C28 2.0(13)
N4 C24 C29 C30 -1.7(9)
C25 C24 C29 C30 -179.9(8)
C27 C28 C29 C24 -3.6(13)
C27 C28 C29 C30 178.8(8)
C24 C29 C30 N6 126.2(8)
C28 C29 C30 N6 -55.9(12)
C24 C29 C30 C33 -110.7(8)
C28 C29 C30 C33 67.2(11)
C24 C29 C30 C31 6.3(9)
C28 C29 C30 C31 -175.8(8)
N6 C30 C31 O4 50.1(12)
C33 C30 C31 O4 -69.6(12)
C29 C30 C31 O4 171.4(9)
N6 C30 C31 N4 -130.1(7)
C33 C30 C31 N4 110.2(8)
C29 C30 C31 N4 -8.7(8)
N6 C30 C33 C34 126.3(10)
C29 C30 C33 C34 0.1(12)
C31 C30 C33 C34 -111.9(10)
N6 C30 C33 C40 -57.9(10)
C29 C30 C33 C40 175.9(8)
C31 C30 C33 C40 63.9(11)
C40 C33 C34 N5 1.7(10)
C30 C33 C34 N5 178.1(8)
N5 C35 C36 C37 179.9(9)
C40 C35 C36 C37 0.6(15)
C35 C36 C37 C38 1.1(15)
C36 C37 C38 C39 -2.7(17)
C36 C37 C38 Br4 179.5(8)
C37 C38 C39 C40 2.4(16)
Br4 C38 C39 C40 -179.9(6)
N5 C35 C40 C39 179.7(7)
C36 C35 C40 C39 -0.9(13)
N5 C35 C40 C33 0.3(10)
C36 C35 C40 C33 179.7(8)
C38 C39 C40 C35 -0.5(13)
C38 C39 C40 C33 178.6(10)
C34 C33 C40 C35 -1.2(10)
C30 C33 C40 C35 -177.8(7)
C34 C33 C40 C39 179.6(9)
C30 C33 C40 C39 3.1(16)
O1 C8 N1 C1 -175.6(8)
C7 C8 N1 C1 5.3(8)
O1 C8 N1 C9 -1.2(13)
C7 C8 N1 C9 179.7(7)
C2 C1 N1 C8 172.2(8)
C6 C1 N1 C8 -3.9(9)
C2 C1 N1 C9 -1.9(13)
C6 C1 N1 C9 -178.1(7)
C10 C11 N2 C12 1.2(9)
C10 C11 N2 C18 179.7(8)
C13 C12 N2 C11 179.5(9)
C17 C12 N2 C11 -2.5(9)
C13 C12 N2 C18 1.0(14)
C17 C12 N2 C18 179.0(7)
O2 C19 N3 C7 -178.1(8)
O3 C19 N3 C7 0.7(12)
C10 C7 N3 C19 175.1(8)
C6 C7 N3 C19 -60.0(10)
C8 C7 N3 C19 54.3(11)
O4 C31 N4 C24 -171.7(9)
C30 C31 N4 C24 8.5(9)
O4 C31 N4 C32 3.4(14)
C30 C31 N4 C32 -176.5(7)
C29 C24 N4 C31 -4.5(10)
C25 C24 N4 C31 173.5(9)
C29 C24 N4 C32 -179.4(8)
C25 C24 N4 C32 -1.4(14)
C40 C35 N5 C34 0.7(9)
C36 C35 N5 C34 -178.7(9)
C40 C35 N5 C41 -179.2(8)
C36 C35 N5 C41 1.4(15)
C33 C34 N5 C35 -1.5(10)
C33 C34 N5 C41 178.4(8)
O5 C42 N6 C30 -167.5(10)
O6 C42 N6 C30 17.7(13)
C33 C30 N6 C42 164.2(8)
C29 C30 N6 C42 -70.4(11)
C31 C30 N6 C42 43.6(12)
O2 C19 O3 C20 -5.0(14)
N3 C19 O3 C20 176.2(7)
C21 C20 O3 C19 179.2(9)
C23 C20 O3 C19 -63.5(11)
C22 C20 O3 C19 60.4(11)
O5 C42 O6 C43 17.6(16)
N6 C42 O6 C43 -167.7(8)
C45 C43 O6 C42 -59.7(13)
C44 C43 O6 C42 -178.7(9)
C46 C43 O6 C42 64.7(11)
